data_4301442
loop_
_publ_author_name
'Man-Cheng Hu'
'Yan Wang'
'Quan-Guo Zhai'
'Shu-Ni Li'
'Yu-Cheng Jiang'
'Yong Zhang'

_publ_section_title
;
Synthesis, Crystal Structures, and Photoluminescent Properties of the
Cu(I)/X/\a,\w-Bis(benzotriazole)alkane Hybrid Family (X = Cl, Br, I, and CN)
;
_journal_name_full 'Inorganic Chemistry'
_journal_page_first 1449
_journal_page_last 1468
_journal_paper_doi 10.1021/ic801574k
_journal_volume 48
_journal_year 2009
_chemical_formula_moiety 'C14 H12 Cl4 Cu4 N6'
_chemical_formula_sum 'C14 H12 Cl4 Cu4 N6'
_chemical_formula_weight 660.26
_chemical_name_systematic
; 
 ? 
;
_space_group_IT_number 14
_symmetry_cell_setting monoclinic
_symmetry_space_group_name_Hall '-P 2yn'
_symmetry_space_group_name_H-M 'P 1 21/n 1'
_atom_sites_solution_hydrogens geom
_atom_sites_solution_primary direct
_atom_sites_solution_secondary difmap
_audit_creation_method SHELXL-97
_cell_angle_alpha 90.00
_cell_angle_beta 99.52(3)
_cell_angle_gamma 90.00
_cell_formula_units_Z 4
_cell_length_a 7.2894(15)
_cell_length_b 16.269(3)
_cell_length_c 15.829(3)
_cell_measurement_reflns_used 6888
_cell_measurement_temperature 293(2)
_cell_measurement_theta_max 25.3491
_cell_measurement_theta_min 3.0957
_cell_volume 1851.3(6)
_computing_cell_refinement 'Bruker XSCANS'
_computing_data_collection 'Bruker XSCANS'
_computing_data_reduction 'Bruker SHELXTL'
_computing_molecular_graphics 'Bruker SHELXTL'
_computing_publication_material 'Bruker SHELXTL'
_computing_structure_refinement 'SHELXL-97 (Sheldrick, 1997)'
_computing_structure_solution 'SHELXS-97 (Sheldrick, 1990)'
_diffrn_ambient_temperature 293(2)
_diffrn_detector_area_resol_mean 14.6306
_diffrn_measured_fraction_theta_full 0.998
_diffrn_measured_fraction_theta_max 0.998
_diffrn_measurement_device_type 'Bruker P4'
_diffrn_measurement_method '\w scans'
_diffrn_radiation_monochromator graphite
_diffrn_radiation_source 'fine-focus sealed tube'
_diffrn_radiation_type MoK\a
_diffrn_radiation_wavelength 0.71073
_diffrn_reflns_av_R_equivalents 0.0346
_diffrn_reflns_av_sigmaI/netI 0.0268
_diffrn_reflns_limit_h_max 8
_diffrn_reflns_limit_h_min -8
_diffrn_reflns_limit_k_max 19
_diffrn_reflns_limit_k_min -19
_diffrn_reflns_limit_l_max 19
_diffrn_reflns_limit_l_min -19
_diffrn_reflns_number 17777
_diffrn_reflns_theta_full 25.35
_diffrn_reflns_theta_max 25.35
_diffrn_reflns_theta_min 3.10
_exptl_absorpt_coefficient_mu 5.125
_exptl_absorpt_correction_T_max 0.2909
_exptl_absorpt_correction_T_min 0.2221
_exptl_absorpt_correction_type multi-scan
_exptl_absorpt_process_details SADABS
_exptl_crystal_colour Orange
_exptl_crystal_density_diffrn 2.369
_exptl_crystal_density_method 'not measured'
_exptl_crystal_description Block
_exptl_crystal_F_000 1288
_exptl_crystal_size_max 0.42
_exptl_crystal_size_mid 0.40
_exptl_crystal_size_min 0.32
_refine_diff_density_max 1.532
_refine_diff_density_min -1.540
_refine_diff_density_rms 0.101
_refine_ls_extinction_method none
_refine_ls_goodness_of_fit_ref 1.080
_refine_ls_hydrogen_treatment constr
_refine_ls_matrix_type full
_refine_ls_number_parameters 243
_refine_ls_number_reflns 3386
_refine_ls_number_restraints 0
_refine_ls_restrained_S_all 1.080
_refine_ls_R_factor_all 0.0573
_refine_ls_R_factor_gt 0.0502
_refine_ls_shift/su_max 0.001
_refine_ls_shift/su_mean 0.000
_refine_ls_structure_factor_coef Fsqd
_refine_ls_weighting_details 'calc w=1/[\s^2^(Fo^2^)+(0.0368P)^2^+8.9319P] where P=(Fo^2^+2Fc^2^)/3'
_refine_ls_weighting_scheme calc
_refine_ls_wR_factor_gt 0.1054
_refine_ls_wR_factor_ref 0.1087
_reflns_number_gt 3043
_reflns_number_total 3386
_reflns_threshold_expression >2sigma(I)
_cod_data_source_file ic801574k_si_009.cif
_cod_data_source_block 08
_cod_depositor_comments
;
The following automatic conversions were performed:
'_symmetry_cell_setting' value 'Monoclinic' changed to 'monoclinic'
according to '/home/saulius/struct/CIF-dictionaries/cif_core.dic'
dictionary named 'cif_core.dic' version 2.4.1 from
2010-06-29.

'_exptl_absorpt_correction_type' value 'Multi-scan' changed
to 'multi-scan' according to
'/home/saulius/struct/CIF-dictionaries/cif_core.dic' dictionary named
'cif_core.dic' version 2.4.1 from 2010-06-29.

Automatic conversion script
Id: cif_fix_enum 1527 2010-12-29 10:47:43Z saulius 
;
_cod_original_cell_volume 1851.3(7)
_cod_original_sg_symbol_Hall -P2yn
_cod_original_sg_symbol_H-M 'P 21/n'
_cod_database_code 4301442

loop_
_symmetry_equiv_pos_as_xyz
'x, y, z'
'-x+1/2, y+1/2, -z+1/2'
'-x, -y, -z'
'x-1/2, -y-1/2, z-1/2'

loop_
_atom_site_label
_atom_site_type_symbol
_atom_site_fract_x
_atom_site_fract_y
_atom_site_fract_z
_atom_site_U_iso_or_equiv
_atom_site_adp_type
_atom_site_occupancy
_atom_site_symmetry_multiplicity
_atom_site_calc_flag
_atom_site_refinement_flags
_atom_site_disorder_assembly
_atom_site_disorder_group
Cu1 Cu 0.23888(11) 0.86015(5) 0.27489(5) 0.0444(2) Uani 1 1 d . . .
Cu2 Cu -0.16594(12) 0.91211(5) 0.30102(5) 0.0483(2) Uani 1 1 d . . .
Cu3 Cu 0.21570(16) 1.01188(5) 0.50216(6) 0.0638(3) Uani 1 1 d . . .
Cu4 Cu 0.47994(16) 1.00916(5) 0.28750(5) 0.0621(3) Uani 1 1 d . . .
Cl4 Cl -0.00549(19) 0.92633(9) 0.19564(8) 0.0376(3) Uani 1 1 d . . .
Cl3 Cl 0.3460(2) 0.94939(9) 0.40291(8) 0.0401(3) Uani 1 1 d . . .
Cl2 Cl 0.50182(18) 0.88912(8) 0.21010(8) 0.0318(3) Uani 1 1 d . . .
Cl1 Cl -0.2040(2) 1.05343(9) 0.37092(9) 0.0418(4) Uani 1 1 d . . .
N1 N 0.1850(6) 1.1326(3) 0.5230(3) 0.0295(10) Uani 1 1 d . . .
N2 N -0.2062(6) 0.8423(3) 0.3968(3) 0.0279(9) Uani 1 1 d . . .
N3 N 0.1878(6) 0.7433(3) 0.2996(3) 0.0276(9) Uani 1 1 d . . .
N4 N 0.1218(6) 0.6090(3) 0.2763(3) 0.0289(9) Uani 1 1 d . . .
N5 N 0.1436(6) 0.6827(3) 0.2436(3) 0.0281(9) Uani 1 1 d . . .
N6 N -0.2215(6) 0.8041(3) 0.5267(3) 0.0275(9) Uiso 1 1 d . . .
C1 C -0.1961(7) 0.8135(3) 0.6201(3) 0.0306(11) Uiso 1 1 d . . .
H1A H -0.1442 0.8672 0.6361 0.037 Uiso 1 1 calc R . .
H1B H -0.1098 0.7722 0.6471 0.037 Uiso 1 1 calc R . .
C2 C -0.2686(7) 0.7364(3) 0.4777(3) 0.0257(11) Uani 1 1 d . . .
C4 C 0.1529(7) 0.6225(3) 0.3624(3) 0.0263(11) Uani 1 1 d . . .
C6 C -0.3635(8) 0.6050(3) 0.4279(4) 0.0363(13) Uani 1 1 d . . .
H6C H -0.4007 0.5516 0.4373 0.044 Uiso 1 1 calc R . .
C7 C -0.3536(8) 0.6297(3) 0.3429(3) 0.0360(13) Uani 1 1 d . . .
H7A H -0.3835 0.5922 0.2985 0.043 Uiso 1 1 calc R . .
C8 C 0.1453(8) 0.5680(3) 0.4310(3) 0.0324(12) Uani 1 1 d . . .
H8A H 0.1236 0.5120 0.4224 0.039 Uiso 1 1 calc R . .
C9 C -0.3207(8) 0.6563(3) 0.4966(3) 0.0351(13) Uani 1 1 d . . .
H9A H -0.3233 0.6389 0.5523 0.042 Uiso 1 1 d R . .
C10 C 0.2096(7) 0.6867(4) 0.5248(3) 0.0328(12) Uani 1 1 d . . .
H10A H 0.2273 0.7066 0.5806 0.039 Uiso 1 1 calc R . .
C13 C 0.2210(7) 0.7398(3) 0.4599(3) 0.0313(12) Uani 1 1 d . . .
H13A H 0.2458 0.7954 0.4697 0.038 Uiso 1 1 calc R . .
C14 C 0.1717(8) 0.6022(4) 0.5107(3) 0.0336(12) Uani 1 1 d . . .
H14A H 0.1645 0.5686 0.5576 0.040 Uiso 1 1 calc R . .
C11 C -0.3013(8) 0.7074(3) 0.3250(3) 0.0315(12) Uani 1 1 d . . .
H11A H -0.2934 0.7237 0.2694 0.038 Uiso 1 1 calc R . .
C12 C 0.1186(8) 0.6959(3) 0.1507(3) 0.0324(12) Uani 1 1 d . . .
H12A H 0.0699 0.7501 0.1373 0.039 Uiso 1 1 d R . .
H12B H 0.0316 0.6567 0.1220 0.039 Uiso 1 1 d R . .
C3 C 0.1931(7) 0.7060(3) 0.3765(3) 0.0257(11) Uani 1 1 d . . .
C5 C -0.2597(7) 0.7614(3) 0.3945(3) 0.0259(11) Uani 1 1 d . . .

loop_
_atom_site_aniso_label
_atom_site_aniso_U_11
_atom_site_aniso_U_22
_atom_site_aniso_U_33
_atom_site_aniso_U_23
_atom_site_aniso_U_13
_atom_site_aniso_U_12
Cu1 0.0475(5) 0.0374(4) 0.0468(5) 0.0130(3) 0.0036(4) -0.0011(3)
Cu2 0.0633(5) 0.0521(5) 0.0333(4) 0.0081(3) 0.0190(4) -0.0050(4)
Cu3 0.1059(8) 0.0415(5) 0.0537(5) -0.0144(4) 0.0420(5) -0.0132(5)
Cu4 0.1064(8) 0.0376(5) 0.0421(5) 0.0039(4) 0.0119(5) 0.0094(5)
Cl4 0.0349(7) 0.0486(8) 0.0307(7) 0.0090(6) 0.0095(6) 0.0098(6)
Cl3 0.0549(9) 0.0400(8) 0.0284(7) -0.0084(6) 0.0155(6) -0.0081(7)
Cl2 0.0331(7) 0.0358(7) 0.0274(6) -0.0038(5) 0.0080(5) -0.0003(6)
Cl1 0.0512(9) 0.0396(8) 0.0376(7) -0.0032(6) 0.0157(6) -0.0121(7)
N1 0.035(2) 0.033(2) 0.021(2) 0.0018(18) 0.0055(18) -0.0002(19)
N2 0.031(2) 0.031(2) 0.022(2) -0.0028(18) 0.0068(18) -0.0013(19)
N3 0.033(2) 0.028(2) 0.023(2) 0.0020(18) 0.0072(18) -0.0006(19)
N4 0.036(2) 0.026(2) 0.025(2) 0.0045(18) 0.0062(18) 0.0027(19)
N5 0.037(2) 0.028(2) 0.021(2) 0.0030(18) 0.0091(18) 0.0010(19)
C2 0.029(3) 0.029(3) 0.020(2) -0.001(2) 0.005(2) 0.005(2)
C4 0.032(3) 0.028(3) 0.018(2) 0.004(2) 0.005(2) 0.002(2)
C6 0.041(3) 0.028(3) 0.040(3) -0.002(2) 0.008(3) 0.003(2)
C7 0.045(3) 0.035(3) 0.027(3) -0.012(2) 0.004(2) 0.002(3)
C8 0.037(3) 0.031(3) 0.029(3) 0.009(2) 0.003(2) 0.000(2)
C9 0.041(3) 0.038(3) 0.028(3) 0.003(2) 0.009(2) 0.003(3)
C10 0.032(3) 0.046(3) 0.019(2) -0.004(2) 0.002(2) -0.001(2)
C13 0.031(3) 0.032(3) 0.030(3) -0.001(2) 0.004(2) 0.001(2)
C14 0.037(3) 0.043(3) 0.022(3) 0.007(2) 0.007(2) -0.006(3)
C11 0.041(3) 0.033(3) 0.022(3) -0.002(2) 0.009(2) 0.004(2)
C12 0.039(3) 0.037(3) 0.021(3) 0.006(2) 0.004(2) 0.000(2)
C3 0.026(3) 0.030(3) 0.021(2) 0.005(2) 0.006(2) 0.002(2)
C5 0.026(3) 0.031(3) 0.021(2) 0.000(2) 0.005(2) 0.002(2)

loop_
_atom_type_symbol
_atom_type_description
_atom_type_scat_dispersion_real
_atom_type_scat_dispersion_imag
_atom_type_scat_source
C C 0.0033 0.0016 'International Tables Vol C Tables 4.2.6.8 and 6.1.1.4'
H H 0.0000 0.0000 'International Tables Vol C Tables 4.2.6.8 and 6.1.1.4'
N N 0.0061 0.0033 'International Tables Vol C Tables 4.2.6.8 and 6.1.1.4'
Cl Cl 0.1484 0.1585 'International Tables Vol C Tables 4.2.6.8 and 6.1.1.4'
Cu Cu 0.3201 1.2651 'International Tables Vol C Tables 4.2.6.8 and 6.1.1.4'

loop_
_geom_angle_atom_site_label_1
_geom_angle_atom_site_label_2
_geom_angle_atom_site_label_3
_geom_angle
_geom_angle_site_symmetry_1
_geom_angle_site_symmetry_3
_geom_angle_publ_flag
N3 Cu1 Cl4 113.97(13) . . ?
N3 Cu1 Cl2 117.85(13) . . ?
Cl4 Cu1 Cl2 106.47(6) . . ?
N3 Cu1 Cl3 115.95(13) . . ?
Cl4 Cu1 Cl3 106.40(6) . . ?
Cl2 Cu1 Cl3 93.93(6) . . ?
N3 Cu1 Cu4 153.09(13) . . ?
Cl4 Cu1 Cu4 92.93(5) . . ?
Cl2 Cu1 Cu4 49.93(4) . . ?
Cl3 Cu1 Cu4 51.27(4) . . ?
N2 Cu2 Cl4 144.59(14) . . ?
N2 Cu2 Cl1 98.30(13) . . ?
Cl4 Cu2 Cl1 109.80(6) . . ?
N2 Cu2 Cl2 95.68(13) . 1_455 ?
Cl4 Cu2 Cl2 99.02(6) . 1_455 ?
Cl1 Cu2 Cl2 101.90(6) . 1_455 ?
N2 Cu2 Cu4 97.09(13) . 1_455 ?
Cl4 Cu2 Cu4 116.66(5) . 1_455 ?
Cl1 Cu2 Cu4 53.94(4) . 1_455 ?
Cl2 Cu2 Cu4 48.18(4) 1_455 1_455 ?
N1 Cu3 Cl3 129.64(13) . . ?
N1 Cu3 Cl1 106.76(13) . 3_576 ?
Cl3 Cu3 Cl1 119.54(7) . 3_576 ?
N4 Cu4 Cl2 118.05(13) 2 . ?
N4 Cu4 Cl3 123.35(14) 2 . ?
Cl2 Cu4 Cl3 97.59(6) . . ?
N4 Cu4 Cl1 105.07(14) 2 1_655 ?
Cl2 Cu4 Cl1 111.93(6) . 1_655 ?
Cl3 Cu4 Cl1 99.49(6) . 1_655 ?
N4 Cu4 Cu1 117.62(13) 2 . ?
Cl2 Cu4 Cu1 51.15(4) . . ?
Cl3 Cu4 Cu1 54.23(4) . . ?
Cl1 Cu4 Cu1 137.13(5) 1_655 . ?
N4 Cu4 Cu2 135.15(14) 2 1_655 ?
Cl2 Cu4 Cu2 57.51(4) . 1_655 ?
Cl3 Cu4 Cu2 100.64(5) . 1_655 ?
Cl1 Cu4 Cu2 54.69(4) 1_655 1_655 ?
Cu1 Cu4 Cu2 93.87(4) . 1_655 ?
Cu2 Cl4 Cu1 89.89(6) . . ?
Cu3 Cl3 Cu4 128.83(7) . . ?
Cu3 Cl3 Cu1 136.55(8) . . ?
Cu4 Cl3 Cu1 74.50(5) . . ?
Cu4 Cl2 Cu1 78.92(5) . . ?
Cu4 Cl2 Cu2 74.31(5) . 1_655 ?
Cu1 Cl2 Cu2 121.98(6) . 1_655 ?
Cu3 Cl1 Cu4 99.28(6) 3_576 1_455 ?
Cu3 Cl1 Cu2 89.15(6) 3_576 . ?
Cu4 Cl1 Cu2 71.37(5) 1_455 . ?
N2 N1 N6 108.7(4) 3_576 3_576 ?
N2 N1 Cu3 117.6(3) 3_576 . ?
N6 N1 Cu3 127.8(3) 3_576 . ?
N1 N2 C5 108.2(4) 3_576 . ?
N1 N2 Cu2 123.9(3) 3_576 . ?
C5 N2 Cu2 128.0(3) . . ?
N5 N3 C3 103.6(4) . . ?
N5 N3 Cu1 127.6(3) . . ?
C3 N3 Cu1 128.7(4) . . ?
N5 N4 C4 103.5(4) . . ?
N5 N4 Cu4 126.8(3) . 2_545 ?
C4 N4 Cu4 128.8(3) . 2_545 ?
N4 N5 N3 116.2(4) . . ?
N4 N5 C12 121.4(4) . . ?
N3 N5 C12 122.4(4) . . ?
N1 N6 C2 110.0(4) 3_576 . ?
N1 N6 C1 120.2(4) 3_576 . ?
C2 N6 C1 129.6(4) . . ?
N6 C1 C12 110.0(4) . 4_576 ?
N6 C2 C5 104.9(4) . . ?
N6 C2 C9 133.1(5) . . ?
C5 C2 C9 122.0(5) . . ?
N4 C4 C3 108.2(4) . . ?
N4 C4 C8 130.4(5) . . ?
C3 C4 C8 121.4(5) . . ?
C9 C6 C7 122.8(5) . . ?
C11 C7 C6 121.4(5) . . ?
C14 C8 C4 116.0(5) . . ?
C6 C9 C2 115.6(5) . . ?
C13 C10 C14 122.4(5) . . ?
C10 C13 C3 116.3(5) . . ?
C8 C14 C10 122.6(5) . . ?
C7 C11 C5 116.7(5) . . ?
N5 C12 C1 109.6(4) . 4_675 ?
N3 C3 C4 108.4(4) . . ?
N3 C3 C13 130.1(5) . . ?
C4 C3 C13 121.4(5) . . ?
N2 C5 C2 108.2(4) . . ?
N2 C5 C11 130.3(5) . . ?
C2 C5 C11 121.5(5) . . ?

loop_
_geom_bond_atom_site_label_1
_geom_bond_atom_site_label_2
_geom_bond_distance
_geom_bond_site_symmetry_2
_geom_bond_publ_flag
Cu1 N3 1.989(4) . ?
Cu1 Cl4 2.2731(16) . ?
Cu1 Cl2 2.3659(16) . ?
Cu1 Cl3 2.5102(16) . ?
Cu1 Cu4 2.9814(13) . ?
Cu2 N2 1.956(4) . ?
Cu2 Cl4 2.2022(16) . ?
Cu2 Cl1 2.5862(17) . ?
Cu2 Cl2 2.6313(17) 1_455 ?
Cu2 Cu4 3.0032(14) 1_455 ?
Cu3 N1 2.010(4) . ?
Cu3 Cl3 2.2131(16) . ?
Cu3 Cl1 2.2867(17) 3_576 ?
Cu4 N4 1.990(4) 2 ?
Cu4 Cl2 2.3249(16) . ?
Cu4 Cl3 2.4136(17) . ?
Cu4 Cl1 2.562(2) 1_655 ?
Cu4 Cu2 3.0032(14) 1_655 ?
Cl2 Cu2 2.6313(17) 1_655 ?
Cl1 Cu3 2.2867(17) 3_576 ?
Cl1 Cu4 2.562(2) 1_455 ?
N1 N2 1.318(6) 3_576 ?
N1 N6 1.350(6) 3_576 ?
N2 N1 1.318(6) 3_576 ?
N2 C5 1.370(7) . ?
N3 N5 1.329(6) . ?
N3 C3 1.355(6) . ?
N4 N5 1.327(6) . ?
N4 C4 1.361(6) . ?
N4 Cu4 1.990(4) 2_545 ?
N5 C12 1.467(6) . ?
N6 N1 1.350(6) 3_576 ?
N6 C2 1.357(6) . ?
N6 C1 1.467(6) . ?
C1 C12 1.517(8) 4_576 ?
C2 C5 1.391(7) . ?
C2 C9 1.404(8) . ?
C4 C3 1.400(7) . ?
C4 C8 1.411(7) . ?
C6 C9 1.364(8) . ?
C6 C7 1.417(8) . ?
C7 C11 1.363(8) . ?
C8 C14 1.363(8) . ?
C10 C13 1.355(7) . ?
C10 C14 1.413(8) . ?
C13 C3 1.413(7) . ?
C11 C5 1.403(7) . ?
C12 C1 1.517(8) 4_675 ?
